data_7241026
loop_
_publ_author_name
'Bechu, Damien'
'Petre, Alexandru Mihai'
'Hosseini, Mir Wais'
'Baudron, St\'ephane'

_publ_section_title
;
 Heterometallic coordination polymers based on homo- and heteroleptic
 Au(III) dithiolene complexes
;
_journal_name_full CrystEngComm
_journal_paper_doi 10.1039/D0CE01090A
_journal_year 2020
_chemical_formula_sum 'C54 H32 Au2 Cd2 N10 S12'
_chemical_formula_weight 1824.35
_space_group_crystal_system orthorhombic
_space_group_IT_number 61
_space_group_name_Hall '-P 2ac 2ab'
_space_group_name_H-M_alt 'P b c a'
_atom_sites_solution_hydrogens geom
_audit_creation_method SHELXL-2016/6
_audit_update_record
;
2020-07-20 deposited with the CCDC.	2020-08-10 downloaded from the CCDC.
;
_cell_angle_alpha 90
_cell_angle_beta 90
_cell_angle_gamma 90
_cell_formula_units_Z 4
_cell_length_a 20.1754(12)
_cell_length_b 7.5445(4)
_cell_length_c 37.558(2)
_cell_measurement_reflns_used 9778
_cell_measurement_temperature 173(2)
_cell_measurement_theta_max 27.18
_cell_measurement_theta_min 2.29
_cell_volume 5716.8(5)
_computing_cell_refinement 'Bruker SAINT'
_computing_data_collection 'Bruker APEX2'
_computing_data_reduction 'Bruker SAINT'
_computing_molecular_graphics 'Bruker SHELXTL'
_computing_publication_material 'Bruker SHELXTL'
_computing_structure_refinement 'SHELXL-2014 (Sheldrick 2014)'
_computing_structure_solution 'SHELXS-97 (Sheldrick 2008)'
_diffrn_ambient_temperature 173(2)
_diffrn_measured_fraction_theta_full 0.999
_diffrn_measured_fraction_theta_max 0.999
_diffrn_measurement_device_type 'Bruker APEX-II CCD'
_diffrn_measurement_method '\f and \w scans'
_diffrn_radiation_type MoK\a
_diffrn_radiation_wavelength 0.71073
_diffrn_reflns_av_R_equivalents 0.0810
_diffrn_reflns_av_unetI/netI 0.0284
_diffrn_reflns_Laue_measured_fraction_full 0.999
_diffrn_reflns_Laue_measured_fraction_max 0.999
_diffrn_reflns_limit_h_max 28
_diffrn_reflns_limit_h_min -28
_diffrn_reflns_limit_k_max 10
_diffrn_reflns_limit_k_min -10
_diffrn_reflns_limit_l_max 53
_diffrn_reflns_limit_l_min -51
_diffrn_reflns_number 256169
_diffrn_reflns_point_group_measured_fraction_full 0.999
_diffrn_reflns_point_group_measured_fraction_max 0.999
_diffrn_reflns_theta_full 25.242
_diffrn_reflns_theta_max 30.111
_diffrn_reflns_theta_min 2.292
_exptl_absorpt_coefficient_mu 6.338
_exptl_absorpt_correction_T_max 0.883
_exptl_absorpt_correction_T_min 0.701
_exptl_absorpt_correction_type multi-scan
_exptl_absorpt_process_details sadabs
_exptl_crystal_colour orange
_exptl_crystal_density_diffrn 2.120
_exptl_crystal_density_meas ?
_exptl_crystal_description platelet
_exptl_crystal_F_000 3488
_exptl_crystal_size_max 0.060
_exptl_crystal_size_mid 0.040
_exptl_crystal_size_min 0.020
_refine_diff_density_max 0.947
_refine_diff_density_min -1.114
_refine_diff_density_rms 0.123
_refine_ls_extinction_method none
_refine_ls_goodness_of_fit_ref 1.068
_refine_ls_hydrogen_treatment constr
_refine_ls_matrix_type full
_refine_ls_number_parameters 361
_refine_ls_number_reflns 8423
_refine_ls_number_restraints 0
_refine_ls_restrained_S_all 1.068
_refine_ls_R_factor_all 0.0416
_refine_ls_R_factor_gt 0.0278
_refine_ls_shift/su_max 0.002
_refine_ls_shift/su_mean 0.000
_refine_ls_structure_factor_coef Fsqd
_refine_ls_weighting_details 'w=1/[\s^2^(Fo^2^)+(0.0160P)^2^+10.8114P] where P=(Fo^2^+2Fc^2^)/3'
_refine_ls_weighting_scheme calc
_refine_ls_wR_factor_gt 0.0504
_refine_ls_wR_factor_ref 0.0539
_reflns_Friedel_coverage 0.000
_reflns_number_gt 6911
_reflns_number_total 8423
_reflns_threshold_expression 'I > 2\s(I)'
_cod_data_source_file d0ce01090a2.cif
_cod_data_source_block CP7
_cod_depositor_comments
;
The following automatic conversions were performed:

data item '_exptl_crystal_density_meas' value 'not measured' was
changed to '?' -- the value is perceived as not measured.

Automatic conversion script
Id: cif_fix_values 7556 2019-12-06 15:28:31Z antanas 
;
_cod_original_cell_volume 5716.9(6)
_cod_database_code 7241026
_shelx_shelxl_version_number 2016/6
_shelx_space_group_comment
;
The symmetry employed for this shelxl refinement is uniquely defined
by the following loop, which should always be used as a source of
symmetry information in preference to the above space-group names.
They are only intended as comments.
;
_shelx_estimated_absorpt_t_min 0.702
_shelx_estimated_absorpt_t_max 0.884

loop_
_space_group_symop_operation_xyz
'x, y, z'
'-x+1/2, -y, z+1/2'
'-x, y+1/2, -z+1/2'
'x+1/2, -y+1/2, -z'
'-x, -y, -z'
'x-1/2, y, -z-1/2'
'x, -y-1/2, z-1/2'
'-x-1/2, y-1/2, z'

loop_
_atom_site_label
_atom_site_type_symbol
_atom_site_fract_x
_atom_site_fract_y
_atom_site_fract_z
_atom_site_U_iso_or_equiv
_atom_site_adp_type
_atom_site_occupancy
_atom_site_site_symmetry_order
_atom_site_calc_flag
_atom_site_refinement_flags_posn
_atom_site_refinement_flags_adp
_atom_site_refinement_flags_occupancy
_atom_site_disorder_assembly
_atom_site_disorder_group
C1 C 0.88126(15) 0.4379(4) 0.16130(9) 0.0293(7) Uani 1 1 d . . . . .
C2 C 0.82445(16) 0.4804(4) 0.14429(8) 0.0288(7) Uani 1 1 d . . . . .
C3 C 0.83011(15) 0.4616(5) 0.07063(8) 0.0280(7) Uani 1 1 d . . . . .
C4 C 0.83099(17) 0.2794(5) 0.07355(9) 0.0304(7) Uani 1 1 d . . . . .
H4 H 0.825386 0.223980 0.096061 0.036 Uiso 1 1 calc R U . . .
C5 C 0.84014(17) 0.1786(5) 0.04322(9) 0.0317(7) Uani 1 1 d . . . . .
H5 H 0.840952 0.053195 0.045498 0.038 Uiso 1 1 calc R U . . .
C6 C 0.84532(16) 0.4262(5) 0.00823(8) 0.0298(7) Uani 1 1 d . . . . .
H6 H 0.850183 0.478365 -0.014634 0.036 Uiso 1 1 calc R U . . .
C7 C 0.83598(16) 0.5369(5) 0.03696(9) 0.0297(7) Uani 1 1 d . . . . .
H7 H 0.833600 0.661709 0.033848 0.036 Uiso 1 1 calc R U . . .
C8 C 0.99636(15) 0.3464(5) 0.12420(8) 0.0279(7) Uani 1 1 d . . . . .
C9 C 0.97243(16) 0.1755(5) 0.12060(9) 0.0310(7) Uani 1 1 d . . . . .
H9 H 0.932359 0.141038 0.131927 0.037 Uiso 1 1 calc R U . . .
C10 C 1.00776(16) 0.0561(5) 0.10028(9) 0.0310(7) Uani 1 1 d . . . . .
H10 H 0.990481 -0.060299 0.097647 0.037 Uiso 1 1 calc R U . . .
C11 C 1.08800(16) 0.2612(5) 0.08824(9) 0.0319(7) Uani 1 1 d . . . . .
H11 H 1.128438 0.292465 0.076903 0.038 Uiso 1 1 calc R U . . .
C12 C 1.05631(15) 0.3878(5) 0.10793(8) 0.0286(7) Uani 1 1 d . . . . .
H12 H 1.075007 0.502644 0.110468 0.034 Uiso 1 1 calc R U . . .
C13 C 0.8480(2) 0.1307(5) 0.27864(9) 0.0408(9) Uani 1 1 d . . . . .
H13 H 0.888271 0.156288 0.266572 0.049 Uiso 1 1 calc R U . . .
C14 C 0.8500(3) 0.0532(5) 0.31243(10) 0.0515(11) Uani 1 1 d . . . . .
H14 H 0.891353 0.026227 0.323209 0.062 Uiso 1 1 calc R U . . .
C15 C 0.7918(3) 0.0160(5) 0.33004(10) 0.0533(12) Uani 1 1 d . . . . .
H15 H 0.793093 -0.038131 0.352869 0.064 Uiso 1 1 calc R U . . .
C16 C 0.7311(2) 0.0575(5) 0.31446(10) 0.0459(11) Uani 1 1 d . . . . .
C17 C 0.73174(19) 0.1340(5) 0.28041(9) 0.0340(8) Uani 1 1 d . . . . .
C18 C 0.67148(18) 0.1802(4) 0.26313(9) 0.0335(8) Uani 1 1 d . . . . .
N3 N 0.67504(14) 0.2574(4) 0.22940(9) 0.0347(7) Uani 1 1 d . . . . .
C20 C 0.61961(17) 0.3086(4) 0.21269(11) 0.0359(8) Uani 1 1 d . . . . .
H20 H 0.622123 0.362815 0.189904 0.043 Uiso 1 1 calc R U . . .
C21 C 0.55740(18) 0.2817(5) 0.22908(13) 0.0474(10) Uani 1 1 d . . . . .
H21 H 0.517988 0.316409 0.217130 0.057 Uiso 1 1 calc R U . . .
C22 C 0.5537(2) 0.2055(5) 0.26220(14) 0.0543(12) Uani 1 1 d . . . . .
H22 H 0.511622 0.189949 0.273143 0.065 Uiso 1 1 calc R U . . .
C23 C 0.6101(2) 0.1513(5) 0.27982(11) 0.0465(10) Uani 1 1 d . . . . .
C24 C 0.6113(3) 0.0748(6) 0.31481(12) 0.0582(13) Uani 1 1 d . . . . .
H24 H 0.570522 0.056012 0.326881 0.070 Uiso 1 1 calc R U . . .
C25 C 0.6682(3) 0.0288(5) 0.33112(12) 0.0607(14) Uani 1 1 d . . . . .
H25 H 0.666495 -0.023552 0.354105 0.073 Uiso 1 1 calc R U . . .
N1 N 0.84795(13) 0.2495(4) 0.01065(7) 0.0280(6) Uani 1 1 d . . . . .
N2 N 1.06531(12) 0.0951(4) 0.08396(7) 0.0283(6) Uani 1 1 d . . . . .
C19 C 0.78976(16) 0.1695(4) 0.26300(8) 0.0240(6) Uani 1 1 d . . . . .
S1 S 0.74691(4) 0.42412(11) 0.16122(2) 0.02795(16) Uani 1 1 d . . . . .
S2 S 0.88338(4) 0.31753(12) 0.20095(2) 0.03072(18) Uani 1 1 d . . . . .
S3 S 0.82135(5) 0.61323(12) 0.10581(2) 0.0397(2) Uani 1 1 d . . . . .
S4 S 0.95868(4) 0.52105(13) 0.14749(3) 0.0407(2) Uani 1 1 d . . . . .
S5 S 0.98500(4) 0.31581(12) -0.04294(2) 0.03162(18) Uani 1 1 d . . . . .
S6 S 0.81596(4) 0.28710(13) -0.08520(2) 0.03424(19) Uani 1 1 d . . . . .
Cd1 Cd 0.88318(2) 0.08071(3) -0.03827(2) 0.02365(5) Uani 1 1 d . . . . .
Au1 Au 0.77302(2) 0.28637(2) 0.21378(2) 0.02178(4) Uani 1 1 d . . . . .
N4 N 0.92913(14) -0.1162(4) 0.00045(8) 0.0355(7) Uani 1 1 d . . . . .
C26 C 0.96532(15) -0.1980(4) 0.01756(9) 0.0279(7) Uani 1 1 d . . . . .
N5 N 0.79054(14) -0.1046(4) -0.04257(8) 0.0385(7) Uani 1 1 d . . . . .
C27 C 0.74692(16) -0.1516(4) -0.06010(9) 0.0285(7) Uani 1 1 d . . . . .

loop_
_atom_site_aniso_label
_atom_site_aniso_U_11
_atom_site_aniso_U_22
_atom_site_aniso_U_33
_atom_site_aniso_U_23
_atom_site_aniso_U_13
_atom_site_aniso_U_12
C1 0.0267(15) 0.0312(17) 0.0301(16) -0.0091(14) 0.0091(13) 0.0004(14)
C2 0.0345(17) 0.0285(17) 0.0234(15) -0.0077(13) 0.0070(13) 0.0017(14)
C3 0.0261(15) 0.0368(19) 0.0211(15) -0.0063(13) 0.0036(12) 0.0005(14)
C4 0.0379(18) 0.0332(18) 0.0201(15) -0.0001(14) 0.0052(13) -0.0006(15)
C5 0.0376(18) 0.0310(18) 0.0267(17) -0.0006(14) 0.0029(14) -0.0009(15)
C6 0.0318(17) 0.0369(19) 0.0208(15) 0.0005(14) 0.0017(13) -0.0031(14)
C7 0.0314(16) 0.0293(17) 0.0285(16) -0.0036(14) -0.0004(13) -0.0002(14)
C8 0.0248(15) 0.0340(17) 0.0248(16) -0.0042(14) 0.0025(12) 0.0050(14)
C9 0.0239(15) 0.038(2) 0.0306(17) -0.0018(15) 0.0077(13) -0.0010(14)
C10 0.0272(16) 0.0356(19) 0.0302(17) -0.0038(14) 0.0017(13) 0.0007(14)
C11 0.0237(15) 0.040(2) 0.0315(17) -0.0001(15) 0.0076(13) 0.0025(14)
C12 0.0249(15) 0.0338(18) 0.0272(16) 0.0016(14) 0.0042(12) 0.0008(13)
C13 0.058(2) 0.035(2) 0.0290(18) -0.0102(16) -0.0113(17) 0.0066(18)
C14 0.083(3) 0.039(2) 0.032(2) -0.0087(17) -0.023(2) 0.009(2)
C15 0.106(4) 0.030(2) 0.0230(18) -0.0092(16) -0.010(2) 0.000(2)
C16 0.088(3) 0.0229(18) 0.0264(18) -0.0081(14) 0.0107(19) -0.0017(19)
C17 0.053(2) 0.0216(17) 0.0274(17) -0.0104(13) 0.0033(15) 0.0010(15)
C18 0.045(2) 0.0193(16) 0.0359(19) -0.0107(14) 0.0166(16) -0.0042(14)
N3 0.0312(15) 0.0263(15) 0.0465(18) -0.0084(13) 0.0093(13) -0.0019(12)
C20 0.0289(17) 0.0257(17) 0.053(2) -0.0073(16) 0.0016(16) 0.0019(14)
C21 0.0264(18) 0.038(2) 0.078(3) -0.011(2) 0.0061(19) 0.0024(16)
C22 0.041(2) 0.040(2) 0.082(3) -0.015(2) 0.031(2) -0.0068(19)
C23 0.053(2) 0.0280(19) 0.058(3) -0.0128(18) 0.027(2) -0.0096(18)
C24 0.082(3) 0.035(2) 0.057(3) -0.007(2) 0.048(3) -0.011(2)
C25 0.114(4) 0.029(2) 0.038(2) -0.0053(18) 0.032(3) -0.007(3)
N1 0.0319(14) 0.0308(15) 0.0213(13) -0.0054(11) 0.0010(11) -0.0023(11)
N2 0.0226(13) 0.0361(16) 0.0261(13) -0.0040(12) 0.0047(10) 0.0037(12)
C19 0.0369(17) 0.0155(14) 0.0196(14) -0.0076(11) -0.0025(12) 0.0027(12)
S1 0.0270(4) 0.0272(4) 0.0296(4) -0.0061(3) -0.0023(3) 0.0002(3)
S2 0.0238(4) 0.0377(5) 0.0307(4) -0.0026(4) 0.0002(3) 0.0014(3)
S3 0.0624(6) 0.0315(5) 0.0253(4) -0.0050(4) 0.0045(4) 0.0083(4)
S4 0.0328(4) 0.0352(5) 0.0541(6) -0.0113(4) 0.0194(4) -0.0027(4)
S5 0.0262(4) 0.0336(5) 0.0350(4) 0.0060(4) -0.0050(3) -0.0001(3)
S6 0.0297(4) 0.0474(5) 0.0256(4) 0.0059(4) 0.0013(3) 0.0054(4)
Cd1 0.01920(10) 0.03145(12) 0.02030(10) -0.00257(9) -0.00039(8) 0.00191(9)
Au1 0.02216(6) 0.02215(6) 0.02101(6) -0.00644(5) 0.00137(4) 0.00078(4)
N4 0.0297(14) 0.0367(17) 0.0402(17) 0.0074(14) -0.0059(13) -0.0038(13)
C26 0.0215(14) 0.0323(18) 0.0299(17) -0.0004(14) -0.0001(13) -0.0065(13)
N5 0.0245(14) 0.0452(18) 0.0456(18) -0.0067(15) 0.0043(13) -0.0051(13)
C27 0.0231(14) 0.0278(17) 0.0347(17) 0.0019(14) 0.0084(14) -0.0006(13)

loop_
_atom_type_symbol
_atom_type_description
_atom_type_scat_dispersion_real
_atom_type_scat_dispersion_imag
_atom_type_scat_source
C C 0.0033 0.0016 'International Tables Vol C Tables 4.2.6.8 and 6.1.1.4'
H H 0.0000 0.0000 'International Tables Vol C Tables 4.2.6.8 and 6.1.1.4'
N N 0.0061 0.0033 'International Tables Vol C Tables 4.2.6.8 and 6.1.1.4'
S S 0.1246 0.1234 'International Tables Vol C Tables 4.2.6.8 and 6.1.1.4'
Cd Cd -0.8075 1.2024 'International Tables Vol C Tables 4.2.6.8 and 6.1.1.4'
Au Au -2.0133 8.8022 'International Tables Vol C Tables 4.2.6.8 and 6.1.1.4'

loop_
_geom_angle_atom_site_label_1
_geom_angle_atom_site_label_2
_geom_angle_atom_site_label_3
_geom_angle
_geom_angle_site_symmetry_1
_geom_angle_site_symmetry_3
_geom_angle_publ_flag
C2 C1 S2 123.2(2) . . ?
C2 C1 S4 121.9(3) . . ?
S2 C1 S4 114.52(19) . . ?
C1 C2 S1 122.1(3) . . ?
C1 C2 S3 123.6(3) . . ?
S1 C2 S3 114.01(19) . . ?
C4 C3 C7 118.5(3) . . ?
C4 C3 S3 126.2(3) . . ?
C7 C3 S3 115.2(3) . . ?
C3 C4 C5 119.0(3) . . ?
C3 C4 H4 120.5 . . ?
C5 C4 H4 120.5 . . ?
N1 C5 C4 123.1(3) . . ?
N1 C5 H5 118.4 . . ?
C4 C5 H5 118.4 . . ?
N1 C6 C7 123.8(3) . . ?
N1 C6 H6 118.1 . . ?
C7 C6 H6 118.1 . . ?
C6 C7 C3 118.4(3) . . ?
C6 C7 H7 120.8 . . ?
C3 C7 H7 120.8 . . ?
C9 C8 C12 118.0(3) . . ?
C9 C8 S4 126.7(2) . . ?
C12 C8 S4 115.3(3) . . ?
C10 C9 C8 118.9(3) . . ?
C10 C9 H9 120.6 . . ?
C8 C9 H9 120.6 . . ?
N2 C10 C9 123.7(3) . . ?
N2 C10 H10 118.1 . . ?
C9 C10 H10 118.1 . . ?
N2 C11 C12 123.8(3) . . ?
N2 C11 H11 118.1 . . ?
C12 C11 H11 118.1 . . ?
C11 C12 C8 119.2(3) . . ?
C11 C12 H12 120.4 . . ?
C8 C12 H12 120.4 . . ?
C19 C13 C14 120.8(4) . . ?
C19 C13 H13 119.6 . . ?
C14 C13 H13 119.6 . . ?
C15 C14 C13 119.9(4) . . ?
C15 C14 H14 120.1 . . ?
C13 C14 H14 120.1 . . ?
C14 C15 C16 120.1(4) . . ?
C14 C15 H15 119.9 . . ?
C16 C15 H15 119.9 . . ?
C15 C16 C17 117.9(4) . . ?
C15 C16 C25 124.2(4) . . ?
C17 C16 C25 117.9(4) . . ?
C19 C17 C16 121.6(4) . . ?
C19 C17 C18 117.8(3) . . ?
C16 C17 C18 120.6(4) . . ?
N3 C18 C23 121.0(4) . . ?
N3 C18 C17 118.2(3) . . ?
C23 C18 C17 120.8(4) . . ?
C20 N3 C18 120.2(3) . . ?
C20 N3 Au1 129.3(3) . . ?
C18 N3 Au1 110.5(2) . . ?
N3 C20 C21 119.7(4) . . ?
N3 C20 H20 120.1 . . ?
C21 C20 H20 120.1 . . ?
C22 C21 C20 120.3(4) . . ?
C22 C21 H21 119.9 . . ?
C20 C21 H21 119.9 . . ?
C21 C22 C23 120.9(4) . . ?
C21 C22 H22 119.5 . . ?
C23 C22 H22 119.5 . . ?
C22 C23 C18 117.9(4) . . ?
C22 C23 C24 124.9(4) . . ?
C18 C23 C24 117.1(4) . . ?
C25 C24 C23 122.3(4) . . ?
C25 C24 H24 118.8 . . ?
C23 C24 H24 118.8 . . ?
C24 C25 C16 121.2(4) . . ?
C24 C25 H25 119.4 . . ?
C16 C25 H25 119.4 . . ?
C6 N1 C5 117.0(3) . . ?
C6 N1 Cd1 120.0(2) . . ?
C5 N1 Cd1 122.1(2) . . ?
C11 N2 C10 116.3(3) . . ?
C11 N2 Cd1 116.9(2) . 5_755 ?
C10 N2 Cd1 125.2(2) . 5_755 ?
C13 C19 C17 119.7(3) . . ?
C13 C19 Au1 128.5(3) . . ?
C17 C19 Au1 111.7(2) . . ?
C2 S1 Au1 102.62(12) . . ?
C1 S2 Au1 102.07(11) . . ?
C3 S3 C2 104.09(15) . . ?
C8 S4 C1 105.27(16) . . ?
C26 S5 Cd1 94.04(11) 5_755 . ?
C27 S6 Cd1 100.04(12) 8_765 . ?
N4 Cd1 N5 88.82(11) . . ?
N4 Cd1 N1 88.70(10) . . ?
N5 Cd1 N1 97.85(10) . . ?
N4 Cd1 N2 85.40(10) . 5_755 ?
N5 Cd1 N2 88.06(10) . 5_755 ?
N1 Cd1 N2 171.57(9) . 5_755 ?
N4 Cd1 S6 173.00(7) . . ?
N5 Cd1 S6 84.20(8) . . ?
N1 Cd1 S6 92.62(7) . . ?
N2 Cd1 S6 93.96(7) 5_755 . ?
N4 Cd1 S5 99.16(7) . . ?
N5 Cd1 S5 171.36(8) . . ?
N1 Cd1 S5 85.72(7) . . ?
N2 Cd1 S5 89.27(7) 5_755 . ?
S6 Cd1 S5 87.79(3) . . ?
N3 Au1 C19 81.85(13) . . ?
N3 Au1 S2 175.70(9) . . ?
C19 Au1 S2 94.18(9) . . ?
N3 Au1 S1 94.15(9) . . ?
C19 Au1 S1 175.49(9) . . ?
S2 Au1 S1 89.76(3) . . ?
C26 N4 Cd1 164.6(3) . . ?
N4 C26 S5 178.1(3) . 5_755 ?
C27 N5 Cd1 146.3(3) . . ?
N5 C27 S6 178.4(3) . 8_755 ?

loop_
_geom_bond_atom_site_label_1
_geom_bond_atom_site_label_2
_geom_bond_distance
_geom_bond_site_symmetry_2
_geom_bond_publ_flag
C1 C2 1.351(5) . ?
C1 S2 1.745(4) . ?
C1 S4 1.762(3) . ?
C2 S1 1.741(3) . ?
C2 S3 1.759(3) . ?
C3 C4 1.379(5) . ?
C3 C7 1.392(4) . ?
C3 S3 1.756(3) . ?
C4 C5 1.382(5) . ?
C4 H4 0.9500 . ?
C5 N1 1.345(4) . ?
C5 H5 0.9500 . ?
C6 N1 1.337(4) . ?
C6 C7 1.377(4) . ?
C6 H6 0.9500 . ?
C7 H7 0.9500 . ?
C8 C9 1.383(5) . ?
C8 C12 1.391(4) . ?
C8 S4 1.755(3) . ?
C9 C10 1.379(4) . ?
C9 H9 0.9500 . ?
C10 N2 1.345(4) . ?
C10 H10 0.9500 . ?
C11 N2 1.344(4) . ?
C11 C12 1.367(5) . ?
C11 H11 0.9500 . ?
C12 H12 0.9500 . ?
C13 C19 1.346(5) . ?
C13 C14 1.398(5) . ?
C13 H13 0.9500 . ?
C14 C15 1.375(6) . ?
C14 H14 0.9500 . ?
C15 C16 1.393(6) . ?
C15 H15 0.9500 . ?
C16 C17 1.403(5) . ?
C16 C25 1.433(6) . ?
C17 C19 1.367(5) . ?
C17 C18 1.422(5) . ?
C18 N3 1.396(5) . ?
C18 C23 1.405(5) . ?
N3 C20 1.339(5) . ?
N3 Au1 2.074(3) . ?
C20 C21 1.413(5) . ?
C20 H20 0.9500 . ?
C21 C22 1.372(6) . ?
C21 H21 0.9500 . ?
C22 C23 1.379(6) . ?
C22 H22 0.9500 . ?
C23 C24 1.436(6) . ?
C24 C25 1.346(7) . ?
C24 H24 0.9500 . ?
C25 H25 0.9500 . ?
N1 Cd1 2.346(3) . ?
N2 Cd1 2.405(3) 5_755 ?
C19 Au1 2.076(3) . ?
S1 Au1 2.2923(8) . ?
S2 Au1 2.2902(8) . ?
S5 C26 1.644(3) 5_755 ?
S5 Cd1 2.7198(9) . ?
S6 C27 1.647(4) 8_765 ?
S6 Cd1 2.7149(9) . ?
Cd1 N4 2.277(3) . ?
Cd1 N5 2.340(3) . ?
N4 C26 1.152(4) . ?
N5 C27 1.154(4) . ?
